data_7051800
loop_
_publ_author_name
'Wenzel, Marco'
'Gloe, Kerstin'
'Gloe, Karsten'
'Bernhard, Gert'
'Clegg, Jack K.'
'Ji, Xue-Kui'
'Lindoy, Leonard F.'

_publ_section_title
;
 A new 34-membered N6O4-donor macrocycle: synthetic, X-ray and solvent
 extraction studies
;
_journal_issue 1
_journal_name_full 'New Journal of Chemistry'
_journal_page_first 132
_journal_paper_doi 10.1039/b710641f
_journal_volume 32
_journal_year 2008
_chemical_formula_moiety 'C46 H50 N6 O4'
_chemical_formula_sum 'C46 H50 N6 O4'
_chemical_formula_weight 750.92
_chemical_name_systematic
;
?
;
_space_group_IT_number 14
_symmetry_cell_setting monoclinic
_symmetry_Int_Tables_number 14
_symmetry_space_group_name_Hall '-P 2ybc'
_symmetry_space_group_name_H-M 'P 1 21/c 1'
_atom_sites_solution_hydrogens geom
_atom_sites_solution_primary direct
_atom_sites_solution_secondary difmap
_audit_creation_method SHELXL-97
_cell_angle_alpha 90.00
_cell_angle_beta 99.64(2)
_cell_angle_gamma 90.00
_cell_formula_units_Z 2
_cell_length_a 14.251(6)
_cell_length_b 4.8945(19)
_cell_length_c 28.846(11)
_cell_measurement_reflns_used 495
_cell_measurement_temperature 150(2)
_cell_measurement_theta_max 20.346
_cell_measurement_theta_min 2.90
_cell_volume 1983.6(14)
_computing_cell_refinement 'SAINT (Bruker-Nonius, 2003)'
_computing_data_collection 'APEX (Bruker-Nonius, 2003)'
_computing_data_reduction 'SAINT (Bruker-Nonius, 2003), XPREP (Bruker-Nonius, 2003)'
_computing_molecular_graphics 'ORTEP-3 (Farrugia, 1997), WINGX-32 (Farrugia, 1999)'
_computing_publication_material 'enCIFer 1.1 (CCDC, 2005)'
_computing_structure_refinement 'SHELXL-97 (Sheldrick, 1997)'
_computing_structure_solution 'SIR97 (Altomare, et. al. 1997)'
_diffrn_ambient_temperature 150(2)
_diffrn_measured_fraction_theta_full 0.998
_diffrn_measured_fraction_theta_max 0.998
_diffrn_measurement_device_type APEXII-FR591
_diffrn_measurement_method \w+\f
_diffrn_radiation_monochromator graphite
_diffrn_radiation_source 'rotating anode'
_diffrn_radiation_type MoK\a
_diffrn_radiation_wavelength 0.71073
_diffrn_reflns_av_R_equivalents 0.1876
_diffrn_reflns_av_sigmaI/netI 0.1882
_diffrn_reflns_limit_h_max 16
_diffrn_reflns_limit_h_min -16
_diffrn_reflns_limit_k_max 5
_diffrn_reflns_limit_k_min -5
_diffrn_reflns_limit_l_max 29
_diffrn_reflns_limit_l_min -34
_diffrn_reflns_number 18580
_diffrn_reflns_theta_full 25.00
_diffrn_reflns_theta_max 25.00
_diffrn_reflns_theta_min 1.45
_diffrn_standards_decay_% 0
_diffrn_standards_interval_count 0
_diffrn_standards_interval_time 0
_diffrn_standards_number 0
_exptl_absorpt_coefficient_mu 0.081
_exptl_absorpt_correction_T_max 0.999
_exptl_absorpt_correction_T_min 0.917
_exptl_absorpt_correction_type multi-scan
_exptl_absorpt_process_details 'SADABS (Sheldrick, 2003)'
_exptl_crystal_colour colourless
_exptl_crystal_density_diffrn 1.257
_exptl_crystal_density_method 'not measured'
_exptl_crystal_description plate
_exptl_crystal_F_000 800
_exptl_crystal_size_max 0.100
_exptl_crystal_size_mid 0.050
_exptl_crystal_size_min 0.010
_refine_diff_density_max 0.234
_refine_diff_density_min -0.222
_refine_diff_density_rms 0.058
_refine_ls_extinction_method none
_refine_ls_goodness_of_fit_ref 0.856
_refine_ls_hydrogen_treatment constr
_refine_ls_matrix_type full
_refine_ls_number_parameters 253
_refine_ls_number_reflns 3477
_refine_ls_number_restraints 0
_refine_ls_restrained_S_all 0.856
_refine_ls_R_factor_all 0.2230
_refine_ls_R_factor_gt 0.0654
_refine_ls_shift/su_max 0.000
_refine_ls_shift/su_mean 0.000
_refine_ls_structure_factor_coef Fsqd
_refine_ls_weighting_details 'calc w=1/[\s^2^(Fo^2^)+(0.0618P)^2^+0.0000P] where P=(Fo^2^+2Fc^2^)/3'
_refine_ls_weighting_scheme calc
_refine_ls_wR_factor_gt 0.1188
_refine_ls_wR_factor_ref 0.1529
_reflns_number_gt 1341
_reflns_number_total 3477
_reflns_threshold_expression >2sigma(I)
_cod_data_source_file b710641f.txt
_cod_data_source_block lj152sad
_cod_depositor_comments
;
The following automatic conversions were performed:
'_symmetry_cell_setting' value 'Monoclinic' changed to 'monoclinic'
according to '/home/saulius/struct/CIF-dictionaries/cif_core.dic'
dictionary named 'cif_core.dic' version 2.4.1 from 2010-06-29.

Automatic conversion script
Id: cif_fix_enum 1527 2010-12-29 10:47:43Z saulius 

The following automatic conversions were performed:
data name '_intl_tables_symmetry_no' replaced with
'_symmetry_Int_Tables_number' as specified in the replacement file
'/home/antanas/src/cod-tools/trunk/data/replacement-values/replacement_tags.lst'.

Automatic conversion script
Id: cif_correct_tags 4998 2017-03-02 13:24:31Z antanas 
;
_cod_original_sg_symbol_H-M P21/c
_cod_database_code 7051800

loop_
_symmetry_equiv_pos_as_xyz
'x, y, z'
'-x, y+1/2, -z+1/2'
'-x, -y, -z'
'x, -y-1/2, z-1/2'

loop_
_atom_site_label
_atom_site_type_symbol
_atom_site_fract_x
_atom_site_fract_y
_atom_site_fract_z
_atom_site_U_iso_or_equiv
_atom_site_adp_type
_atom_site_occupancy
_atom_site_symmetry_multiplicity
_atom_site_calc_flag
_atom_site_refinement_flags
_atom_site_disorder_assembly
_atom_site_disorder_group
C1 C 0.7537(3) 0.6017(7) 0.58912(13) 0.0271(10) Uani 1 1 d . . .
C2 C 0.7561(3) 0.2907(8) 0.52955(13) 0.0298(10) Uani 1 1 d . . .
C3 C 0.6622(3) 0.2196(8) 0.52911(14) 0.0382(11) Uani 1 1 d . . .
H3 H 0.6313 0.0886 0.5075 0.046 Uiso 1 1 calc R . .
C4 C 0.6146(3) 0.3460(9) 0.56128(14) 0.0412(11) Uani 1 1 d . . .
H4 H 0.5504 0.2991 0.5625 0.049 Uiso 1 1 calc R . .
C5 C 0.6603(3) 0.5397(8) 0.59146(13) 0.0370(11) Uani 1 1 d . . .
H5 H 0.6281 0.6290 0.6135 0.044 Uiso 1 1 calc R . .
C6 C 0.8190(3) 0.1537(8) 0.49951(13) 0.0323(10) Uani 1 1 d . . .
H6A H 0.8523 0.2936 0.4835 0.039 Uiso 1 1 calc R . .
H6B H 0.8676 0.0412 0.5195 0.039 Uiso 1 1 calc R . .
C7 C 0.8091(3) -0.1837(8) 0.43836(13) 0.0315(10) Uani 1 1 d . . .
C8 C 0.7506(3) -0.3717(8) 0.41107(14) 0.0349(11) Uani 1 1 d . . .
C9 C 0.7934(3) -0.5430(9) 0.38210(15) 0.0457(12) Uani 1 1 d . . .
H9 H 0.7548 -0.6685 0.3623 0.055 Uiso 1 1 calc R . .
C10 C 0.8901(3) -0.5372(9) 0.38113(15) 0.0476(13) Uani 1 1 d . . .
H10 H 0.9174 -0.6570 0.3612 0.057 Uiso 1 1 calc R . .
C11 C 0.9462(3) -0.3528(9) 0.40990(14) 0.0465(12) Uani 1 1 d . . .
H11 H 1.0129 -0.3480 0.4099 0.056 Uiso 1 1 calc R . .
C12 C 0.9066(3) -0.1761(9) 0.43855(14) 0.0392(11) Uani 1 1 d . . .
H12 H 0.9456 -0.0506 0.4582 0.047 Uiso 1 1 calc R . .
C13 C 0.6457(3) -0.3900(8) 0.41297(14) 0.0386(11) Uani 1 1 d . . .
H13A H 0.6224 -0.5704 0.4004 0.046 Uiso 1 1 calc R . .
H13B H 0.6375 -0.3831 0.4464 0.046 Uiso 1 1 calc R . .
C14 C 0.5961(3) -0.1676(9) 0.33735(13) 0.0379(11) Uani 1 1 d . . .
H14A H 0.5964 -0.3554 0.3247 0.045 Uiso 1 1 calc R . .
H14B H 0.6579 -0.0818 0.3347 0.045 Uiso 1 1 calc R . .
C15 C 0.5169(3) -0.0067(9) 0.30835(14) 0.0416(12) Uani 1 1 d . . .
H15A H 0.5126 0.1761 0.3225 0.050 Uiso 1 1 calc R . .
H15B H 0.5310 0.0185 0.2762 0.050 Uiso 1 1 calc R . .
C16 C 0.3489(3) -0.0097(8) 0.27617(13) 0.0358(11) Uani 1 1 d . . .
H16A H 0.3616 -0.0072 0.2435 0.043 Uiso 1 1 calc R . .
H16B H 0.3459 0.1819 0.2868 0.043 Uiso 1 1 calc R . .
C17 C 0.2547(3) -0.1474(8) 0.27730(13) 0.0298(10) Uani 1 1 d . . .
C18 C 0.2010(3) -0.0840(8) 0.31215(13) 0.0307(10) Uani 1 1 d . . .
C19 C 0.1141(3) -0.2076(8) 0.31306(13) 0.0333(11) Uani 1 1 d . . .
H19 H 0.0779 -0.1605 0.3367 0.040 Uiso 1 1 calc R . .
C20 C 0.0798(3) -0.4013(8) 0.27904(14) 0.0381(11) Uani 1 1 d . . .
H20 H 0.0200 -0.4866 0.2793 0.046 Uiso 1 1 calc R . .
C21 C 0.1333(3) -0.4692(8) 0.24477(14) 0.0411(11) Uani 1 1 d . . .
H21 H 0.1109 -0.6036 0.2218 0.049 Uiso 1 1 calc R . .
C22 C 0.2188(3) -0.3411(8) 0.24423(13) 0.0373(11) Uani 1 1 d . . .
H22 H 0.2544 -0.3873 0.2203 0.045 Uiso 1 1 calc R . .
C23 C 0.1883(3) 0.1954(8) 0.37975(12) 0.0326(11) Uani 1 1 d . . .
H23A H 0.1724 0.0383 0.3986 0.039 Uiso 1 1 calc R . .
H23B H 0.1281 0.2808 0.3643 0.039 Uiso 1 1 calc R . .
N1 N 0.8023(2) 0.4807(6) 0.55865(10) 0.0292(8) Uani 1 1 d . . .
N2 N 0.5858(2) -0.1806(7) 0.38751(11) 0.0370(9) Uani 1 1 d . . .
H1N H 0.6124 -0.0230 0.3986 0.044 Uiso 1 1 d R . .
N3 N 0.4263(2) -0.1505(6) 0.30622(11) 0.0368(9) Uani 1 1 d . . .
H2N H 0.4217 -0.1865 0.3354 0.044 Uiso 1 1 d R . .
O1 O 0.76226(17) -0.0156(5) 0.46530(9) 0.0336(7) Uani 1 1 d . . .
O2 O 0.24180(18) 0.1045(5) 0.34513(9) 0.0359(7) Uani 1 1 d . . .

loop_
_atom_site_aniso_label
_atom_site_aniso_U_11
_atom_site_aniso_U_22
_atom_site_aniso_U_33
_atom_site_aniso_U_23
_atom_site_aniso_U_13
_atom_site_aniso_U_12
C1 0.029(3) 0.027(2) 0.024(2) 0.0017(19) 0.002(2) 0.003(2)
C2 0.032(3) 0.034(3) 0.024(3) 0.0042(19) 0.005(2) 0.005(2)
C3 0.032(3) 0.051(3) 0.032(3) -0.003(2) 0.008(2) -0.006(2)
C4 0.030(3) 0.053(3) 0.044(3) -0.009(2) 0.015(2) -0.007(2)
C5 0.035(3) 0.043(3) 0.035(3) -0.008(2) 0.013(2) 0.000(2)
C6 0.033(3) 0.039(3) 0.024(2) -0.005(2) 0.002(2) -0.004(2)
C7 0.034(3) 0.032(3) 0.030(3) -0.006(2) 0.012(2) 0.001(2)
C8 0.035(3) 0.039(3) 0.030(3) -0.003(2) 0.003(2) -0.003(2)
C9 0.050(3) 0.042(3) 0.044(3) -0.011(2) 0.004(2) -0.004(2)
C10 0.053(4) 0.051(3) 0.041(3) -0.014(2) 0.012(3) 0.009(3)
C11 0.034(3) 0.061(3) 0.046(3) -0.013(3) 0.012(2) 0.007(2)
C12 0.036(3) 0.045(3) 0.037(3) -0.008(2) 0.005(2) 0.001(2)
C13 0.044(3) 0.037(3) 0.034(3) -0.004(2) 0.004(2) -0.007(2)
C14 0.034(3) 0.050(3) 0.028(3) -0.002(2) 0.003(2) -0.003(2)
C15 0.042(3) 0.041(3) 0.044(3) 0.002(2) 0.011(2) -0.010(2)
C16 0.040(3) 0.040(3) 0.028(3) -0.001(2) 0.008(2) 0.002(2)
C17 0.036(3) 0.030(3) 0.024(2) 0.0012(19) 0.008(2) 0.006(2)
C18 0.035(3) 0.028(3) 0.028(3) 0.001(2) 0.001(2) 0.003(2)
C19 0.032(3) 0.040(3) 0.028(3) 0.001(2) 0.005(2) 0.004(2)
C20 0.038(3) 0.034(3) 0.038(3) 0.002(2) -0.006(2) 0.002(2)
C21 0.043(3) 0.042(3) 0.035(3) -0.009(2) -0.004(2) 0.008(2)
C22 0.043(3) 0.038(3) 0.031(3) -0.001(2) 0.006(2) 0.012(2)
C23 0.036(3) 0.035(3) 0.028(3) 0.0006(19) 0.010(2) 0.005(2)
N1 0.030(2) 0.035(2) 0.023(2) 0.0015(16) 0.0025(17) 0.0027(17)
N2 0.041(2) 0.041(2) 0.029(2) -0.0004(17) 0.0062(17) -0.0080(18)
N3 0.032(2) 0.036(2) 0.041(2) 0.0065(17) 0.0004(17) -0.0006(17)
O1 0.0287(17) 0.0418(18) 0.0307(17) -0.0095(13) 0.0058(13) -0.0009(14)
O2 0.0329(18) 0.0460(19) 0.0304(17) -0.0095(14) 0.0102(14) -0.0001(14)

loop_
_atom_type_symbol
_atom_type_description
_atom_type_scat_dispersion_real
_atom_type_scat_dispersion_imag
_atom_type_scat_source
C C 0.0033 0.0016 'International Tables Vol C Tables 4.2.6.8 and 6.1.1.4'
H H 0.0000 0.0000 'International Tables Vol C Tables 4.2.6.8 and 6.1.1.4'
N N 0.0061 0.0033 'International Tables Vol C Tables 4.2.6.8 and 6.1.1.4'
O O 0.0106 0.0060 'International Tables Vol C Tables 4.2.6.8 and 6.1.1.4'

loop_
_geom_angle_atom_site_label_1
_geom_angle_atom_site_label_2
_geom_angle_atom_site_label_3
_geom_angle
_geom_angle_site_symmetry_1
_geom_angle_site_symmetry_3
_geom_angle_publ_flag
N1 C1 C5 122.9(4) . . ?
N1 C1 C23 113.0(3) . 3_666 ?
C5 C1 C23 124.0(4) . 3_666 ?
N1 C2 C3 123.4(4) . . ?
N1 C2 C6 112.9(3) . . ?
C3 C2 C6 123.5(4) . . ?
C2 C3 C4 117.7(4) . . ?
C2 C3 H3 121.2 . . ?
C4 C3 H3 121.2 . . ?
C5 C4 C3 120.0(4) . . ?
C5 C4 H4 120.0 . . ?
C3 C4 H4 120.0 . . ?
C4 C5 C1 118.7(4) . . ?
C4 C5 H5 120.7 . . ?
C1 C5 H5 120.7 . . ?
O1 C6 C2 109.4(3) . . ?
O1 C6 H6A 109.8 . . ?
C2 C6 H6A 109.8 . . ?
O1 C6 H6B 109.8 . . ?
C2 C6 H6B 109.8 . . ?
H6A C6 H6B 108.2 . . ?
O1 C7 C12 124.1(4) . . ?
O1 C7 C8 114.4(4) . . ?
C12 C7 C8 121.5(4) . . ?
C7 C8 C9 117.1(4) . . ?
C7 C8 C13 121.4(4) . . ?
C9 C8 C13 121.5(4) . . ?
C10 C9 C8 122.5(4) . . ?
C10 C9 H9 118.8 . . ?
C8 C9 H9 118.8 . . ?
C9 C10 C11 118.6(4) . . ?
C9 C10 H10 120.7 . . ?
C11 C10 H10 120.7 . . ?
C12 C11 C10 120.9(4) . . ?
C12 C11 H11 119.6 . . ?
C10 C11 H11 119.6 . . ?
C11 C12 C7 119.4(4) . . ?
C11 C12 H12 120.3 . . ?
C7 C12 H12 120.3 . . ?
N2 C13 C8 116.2(3) . . ?
N2 C13 H13A 108.2 . . ?
C8 C13 H13A 108.2 . . ?
N2 C13 H13B 108.2 . . ?
C8 C13 H13B 108.2 . . ?
H13A C13 H13B 107.4 . . ?
N2 C14 C15 112.1(3) . . ?
N2 C14 H14A 109.2 . . ?
C15 C14 H14A 109.2 . . ?
N2 C14 H14B 109.2 . . ?
C15 C14 H14B 109.2 . . ?
H14A C14 H14B 107.9 . . ?
N3 C15 C14 110.2(3) . . ?
N3 C15 H15A 109.6 . . ?
C14 C15 H15A 109.6 . . ?
N3 C15 H15B 109.6 . . ?
C14 C15 H15B 109.6 . . ?
H15A C15 H15B 108.1 . . ?
N3 C16 C17 111.3(3) . . ?
N3 C16 H16A 109.4 . . ?
C17 C16 H16A 109.4 . . ?
N3 C16 H16B 109.4 . . ?
C17 C16 H16B 109.4 . . ?
H16A C16 H16B 108.0 . . ?
C22 C17 C18 117.7(4) . . ?
C22 C17 C16 121.4(4) . . ?
C18 C17 C16 120.9(4) . . ?
O2 C18 C19 123.6(4) . . ?
O2 C18 C17 115.2(4) . . ?
C19 C18 C17 121.1(4) . . ?
C18 C19 C20 119.6(4) . . ?
C18 C19 H19 120.2 . . ?
C20 C19 H19 120.2 . . ?
C21 C20 C19 119.7(4) . . ?
C21 C20 H20 120.2 . . ?
C19 C20 H20 120.2 . . ?
C22 C21 C20 119.6(4) . . ?
C22 C21 H21 120.2 . . ?
C20 C21 H21 120.2 . . ?
C21 C22 C17 122.2(4) . . ?
C21 C22 H22 118.9 . . ?
C17 C22 H22 118.9 . . ?
O2 C23 C1 108.8(3) . 3_666 ?
O2 C23 H23A 109.9 . . ?
C1 C23 H23A 109.9 3_666 . ?
O2 C23 H23B 109.9 . . ?
C1 C23 H23B 109.9 3_666 . ?
H23A C23 H23B 108.3 . . ?
C1 N1 C2 117.3(3) . . ?
C13 N2 C14 112.2(3) . . ?
C13 N2 H1N 104.5 . . ?
C14 N2 H1N 101.9 . . ?
C16 N3 C15 111.9(3) . . ?
C16 N3 H2N 119.8 . . ?
C15 N3 H2N 105.4 . . ?
C7 O1 C6 117.6(3) . . ?
C18 O2 C23 118.6(3) . . ?

loop_
_geom_bond_atom_site_label_1
_geom_bond_atom_site_label_2
_geom_bond_distance
_geom_bond_site_symmetry_2
_geom_bond_publ_flag
C1 N1 1.345(4) . ?
C1 C5 1.377(5) . ?
C1 C23 1.493(5) 3_666 ?
C2 N1 1.349(5) . ?
C2 C3 1.381(5) . ?
C2 C6 1.505(5) . ?
C3 C4 1.384(5) . ?
C3 H3 0.9500 . ?
C4 C5 1.375(5) . ?
C4 H4 0.9500 . ?
C5 H5 0.9500 . ?
C6 O1 1.431(4) . ?
C6 H6A 0.9900 . ?
C6 H6B 0.9900 . ?
C7 O1 1.378(4) . ?
C7 C12 1.389(5) . ?
C7 C8 1.394(5) . ?
C8 C9 1.394(5) . ?
C8 C13 1.508(5) . ?
C9 C10 1.382(5) . ?
C9 H9 0.9500 . ?
C10 C11 1.386(6) . ?
C10 H10 0.9500 . ?
C11 C12 1.381(5) . ?
C11 H11 0.9500 . ?
C12 H12 0.9500 . ?
C13 N2 1.452(5) . ?
C13 H13A 0.9900 . ?
C13 H13B 0.9900 . ?
C14 N2 1.480(4) . ?
C14 C15 1.509(5) . ?
C14 H14A 0.9900 . ?
C14 H14B 0.9900 . ?
C15 N3 1.463(4) . ?
C15 H15A 0.9900 . ?
C15 H15B 0.9900 . ?
C16 N3 1.457(4) . ?
C16 C17 1.507(5) . ?
C16 H16A 0.9900 . ?
C16 H16B 0.9900 . ?
C17 C22 1.381(5) . ?
C17 C18 1.396(5) . ?
C18 O2 1.382(4) . ?
C18 C19 1.383(5) . ?
C19 C20 1.393(5) . ?
C19 H19 0.9500 . ?
C20 C21 1.387(5) . ?
C20 H20 0.9500 . ?
C21 C22 1.372(5) . ?
C21 H21 0.9500 . ?
C22 H22 0.9500 . ?
C23 O2 1.425(4) . ?
C23 C1 1.493(5) 3_666 ?
C23 H23A 0.9900 . ?
C23 H23B 0.9900 . ?
N2 H1N 0.8946 . ?
N3 H2N 0.8737 . ?

loop_
_geom_hbond_atom_site_label_D
_geom_hbond_atom_site_label_H
_geom_hbond_atom_site_label_A
_geom_hbond_distance_DH
_geom_hbond_distance_HA
_geom_hbond_distance_DA
_geom_hbond_angle_DHA
_geom_hbond_site_symmetry_A
N2 H1N O1 0.89 2.63 3.182(4) 121.2 .
N3 H2N N2 0.87 2.56 2.983(5) 110.8 .

loop_
_geom_torsion_atom_site_label_1
_geom_torsion_atom_site_label_2
_geom_torsion_atom_site_label_3
_geom_torsion_atom_site_label_4
_geom_torsion
_geom_torsion_site_symmetry_1
_geom_torsion_site_symmetry_2
_geom_torsion_site_symmetry_3
_geom_torsion_site_symmetry_4
_geom_torsion_publ_flag
N1 C2 C3 C4 -1.8(6) . . . . ?
C6 C2 C3 C4 174.7(4) . . . . ?
C2 C3 C4 C5 1.5(6) . . . . ?
C3 C4 C5 C1 -0.6(6) . . . . ?
N1 C1 C5 C4 -0.1(6) . . . . ?
C23 C1 C5 C4 -179.1(4) 3_666 . . . ?
N1 C2 C6 O1 -172.0(3) . . . . ?
C3 C2 C6 O1 11.2(5) . . . . ?
O1 C7 C8 C9 178.4(3) . . . . ?
C12 C7 C8 C9 -3.2(6) . . . . ?
O1 C7 C8 C13 -1.9(6) . . . . ?
C12 C7 C8 C13 176.6(4) . . . . ?
C7 C8 C9 C10 2.3(6) . . . . ?
C13 C8 C9 C10 -177.4(4) . . . . ?
C8 C9 C10 C11 -0.3(7) . . . . ?
C9 C10 C11 C12 -0.8(7) . . . . ?
C10 C11 C12 C7 -0.1(7) . . . . ?
O1 C7 C12 C11 -179.6(4) . . . . ?
C8 C7 C12 C11 2.1(6) . . . . ?
C7 C8 C13 N2 77.5(5) . . . . ?
C9 C8 C13 N2 -102.8(5) . . . . ?
N2 C14 C15 N3 -66.9(4) . . . . ?
N3 C16 C17 C22 -93.8(4) . . . . ?
N3 C16 C17 C18 85.8(4) . . . . ?
C22 C17 C18 O2 178.0(3) . . . . ?
C16 C17 C18 O2 -1.6(5) . . . . ?
C22 C17 C18 C19 -1.1(6) . . . . ?
C16 C17 C18 C19 179.3(3) . . . . ?
O2 C18 C19 C20 -178.2(3) . . . . ?
C17 C18 C19 C20 0.9(6) . . . . ?
C18 C19 C20 C21 0.3(6) . . . . ?
C19 C20 C21 C22 -1.2(6) . . . . ?
C20 C21 C22 C17 0.9(6) . . . . ?
C18 C17 C22 C21 0.2(6) . . . . ?
C16 C17 C22 C21 179.8(4) . . . . ?
C5 C1 N1 C2 -0.1(5) . . . . ?
C23 C1 N1 C2 179.0(3) 3_666 . . . ?
C3 C2 N1 C1 1.1(6) . . . . ?
C6 C2 N1 C1 -175.7(3) . . . . ?
C8 C13 N2 C14 55.8(5) . . . . ?
C15 C14 N2 C13 164.9(3) . . . . ?
C17 C16 N3 C15 -175.5(3) . . . . ?
C14 C15 N3 C16 -176.6(3) . . . . ?
C12 C7 O1 C6 -7.7(5) . . . . ?
C8 C7 O1 C6 170.7(3) . . . . ?
C2 C6 O1 C7 -172.2(3) . . . . ?
C19 C18 O2 C23 -5.6(5) . . . . ?
C17 C18 O2 C23 175.3(3) . . . . ?
C1 C23 O2 C18 -179.5(3) 3_666 . . . ?
